data_7038450
loop_
_publ_author_name
'Olaru, Marian'
'Nema, Mihai G.'
'Soran, Albert'
'Breunig, Hans J.'
'Silvestru, Cristian'

_publ_section_title
;
 Mixed triorganobismuthines RAr2Bi [Ar = C6F5, 2,4,6-(C6F5)3C6H2] and
 hypervalent racemic Bi-chiral diorganobismuth(iii) bromides RArBiBr (Ar =
 C6F5, Mes, Ph) with the ligand R = 2-(Me2NCH2)C6H4. Influences of the
 organic substituent.
;
_journal_issue 23
_journal_name_full 'Dalton transactions (Cambridge, England : 2003)'
_journal_page_first 9419
_journal_page_last 9428
_journal_paper_doi 10.1039/c5dt05074j
_journal_volume 45
_journal_year 2016
_chemical_formula_moiety 'C15 H12 Bi Br F5 N'
_chemical_formula_sum 'C15 H12 Bi Br F5 N'
_chemical_formula_weight 590.15
_chemical_name_systematic
;
 ?
;
_space_group_IT_number 14
_symmetry_cell_setting monoclinic
_symmetry_space_group_name_Hall '-P 2ybc'
_symmetry_space_group_name_H-M 'P 1 21/c 1'
_atom_sites_solution_hydrogens geom
_atom_sites_solution_primary direct
_atom_sites_solution_secondary difmap
_audit_creation_method SHELXL-97
_audit_update_record
;
2015-10-09 deposited with the CCDC.
2016-02-17 downloaded from the CCDC.
;
_cell_angle_alpha 90.00
_cell_angle_beta 94.90(4)
_cell_angle_gamma 90.00
_cell_formula_units_Z 8
_cell_length_a 8.493(3)
_cell_length_b 20.012(4)
_cell_length_c 19.786(7)
_cell_measurement_reflns_used 64
_cell_measurement_temperature 173(2)
_cell_measurement_theta_max 25.085
_cell_measurement_theta_min 5.403
_cell_volume 3350.6(18)
_computing_cell_refinement 'Siemens XSCANS'
_computing_data_collection 'Siemens XSCANS'
_computing_data_reduction 'Siemens XSCANS'
_computing_molecular_graphics 'Siemens SHELXTL'
_computing_publication_material 'Siemens SHELXTL'
_computing_structure_refinement 'Siemens SHELXTL'
_computing_structure_solution 'Siemens SHELXTL'
_diffrn_ambient_temperature 173(2)
_diffrn_measured_fraction_theta_full 0.986
_diffrn_measured_fraction_theta_max 0.986
_diffrn_measurement_device 'Siemens P4'
_diffrn_measurement_method '2\q/\w scans'
_diffrn_radiation_monochromator graphite
_diffrn_radiation_source 'sealed tube'
_diffrn_radiation_type MoK\a
_diffrn_radiation_wavelength 0.71073
_diffrn_reflns_av_R_equivalents 0.0352
_diffrn_reflns_av_sigmaI/netI 0.0665
_diffrn_reflns_limit_h_max 10
_diffrn_reflns_limit_h_min -11
_diffrn_reflns_limit_k_max 8
_diffrn_reflns_limit_k_min -25
_diffrn_reflns_limit_l_max 25
_diffrn_reflns_limit_l_min -25
_diffrn_reflns_number 9751
_diffrn_reflns_theta_full 27.51
_diffrn_reflns_theta_max 27.51
_diffrn_reflns_theta_min 2.61
_diffrn_standards_decay_% 0
_diffrn_standards_interval_count 197
_diffrn_standards_number 3
_exptl_absorpt_coefficient_mu 12.955
_exptl_absorpt_correction_T_max 0.1123
_exptl_absorpt_correction_T_min 0.0477
_exptl_absorpt_correction_type refdelf
_exptl_absorpt_process_details
;

        (See: Walker, N. & Stuart, D. (1983) Acta Cryst. A39, 158-166)

;
_exptl_crystal_colour colorless
_exptl_crystal_density_diffrn 2.340
_exptl_crystal_density_method 'not measured'
_exptl_crystal_F_000 2176
_exptl_crystal_size_max 0.60
_exptl_crystal_size_mid 0.40
_exptl_crystal_size_min 0.30
_refine_diff_density_max 2.169
_refine_diff_density_min -1.696
_refine_diff_density_rms 0.306
_refine_ls_extinction_method none
_refine_ls_goodness_of_fit_ref 1.074
_refine_ls_hydrogen_treatment constr
_refine_ls_matrix_type full
_refine_ls_number_parameters 419
_refine_ls_number_reflns 7587
_refine_ls_number_restraints 0
_refine_ls_restrained_S_all 1.074
_refine_ls_R_factor_all 0.0813
_refine_ls_R_factor_gt 0.0548
_refine_ls_shift/su_max 0.039
_refine_ls_shift/su_mean 0.001
_refine_ls_structure_factor_coef Fsqd
_refine_ls_weighting_details 'calc w=1/[\s^2^(Fo^2^)+(0.0862P)^2^+0.0000P] where P=(Fo^2^+2Fc^2^)/3'
_refine_ls_weighting_scheme calc
_refine_ls_wR_factor_gt 0.1370
_refine_ls_wR_factor_ref 0.1466
_reflns_number_gt 5687
_reflns_number_total 7587
_reflns_threshold_expression >2sigma(I)
_cod_data_source_file c5dt05074j2.cif
_cod_data_source_block nm12
_cod_depositor_comments
;
The following automatic conversions were performed:

'_symmetry_cell_setting' value 'Monoclinic' changed to 'monoclinic'
according to
/usr/data/users/saulius/crontab/automatic-downloads/rss-feeds/RSC/lib/dictionaries/cif_core.dic
dictionary named 'cif_core.dic' version 2.4.2 from 2011-04-26.

Automatic conversion script
Id: cif_fix_values 4268 2015-11-12 08:31:59Z antanas 

 Adding full bibliography for 7038449--7038453.cif.
;
_cod_original_sg_symbol_H-M P2(1)/c
_cod_database_code 7038450

loop_
_symmetry_equiv_pos_as_xyz
'x, y, z'
'-x, y+1/2, -z+1/2'
'-x, -y, -z'
'x, -y-1/2, z-1/2'

loop_
_atom_site_label
_atom_site_type_symbol
_atom_site_fract_x
_atom_site_fract_y
_atom_site_fract_z
_atom_site_U_iso_or_equiv
_atom_site_adp_type
_atom_site_occupancy
_atom_site_symmetry_multiplicity
_atom_site_calc_flag
_atom_site_refinement_flags
C1 C 0.1535(18) 0.8122(7) 0.7917(6) 0.042(3) Uani 1 1 d .
C2 C 0.2369(16) 0.7786(6) 0.7427(6) 0.032(3) Uani 1 1 d .
C3 C 0.2300(15) 0.7077(6) 0.7421(7) 0.037(3) Uani 1 1 d .
H3 H 0.2795 0.6835 0.7085 0.044 Uiso 1 1 calc R
C4 C 0.1510(17) 0.6733(7) 0.7905(7) 0.048(4) Uani 1 1 d .
H4 H 0.1486 0.6259 0.7904 0.057 Uiso 1 1 calc R
C5 C 0.0774(18) 0.7083(7) 0.8379(8) 0.049(4) Uani 1 1 d .
H5 H 0.0278 0.6847 0.8720 0.059 Uiso 1 1 calc R
C6 C 0.0736(15) 0.7770(6) 0.8374(6) 0.032(3) Uani 1 1 d .
H6 H 0.0153 0.8002 0.8689 0.038 Uiso 1 1 calc R
C7 C 0.3112(16) 0.8161(7) 0.6887(6) 0.038(3) Uani 1 1 d .
H7A H 0.3975 0.7891 0.6719 0.045 Uiso 1 1 calc R
H7B H 0.2316 0.8245 0.6501 0.045 Uiso 1 1 calc R
C8 C 0.417(2) 0.9230(8) 0.6603(8) 0.055(4) Uani 1 1 d .
H8A H 0.3740 0.9043 0.6168 0.083 Uiso 1 1 calc R
H8B H 0.5325 0.9259 0.6610 0.083 Uiso 1 1 calc R
H8C H 0.3735 0.9678 0.6660 0.083 Uiso 1 1 calc R
C9 C 0.5164(14) 0.8698(8) 0.7641(8) 0.047(3) Uani 1 1 d .
H9A H 0.5963 0.8444 0.7421 0.071 Uiso 1 1 calc R
H9B H 0.4856 0.8450 0.8036 0.071 Uiso 1 1 calc R
H9C H 0.5602 0.9133 0.7788 0.071 Uiso 1 1 calc R
C10 C 0.0081(15) 0.9342(5) 0.6840(5) 0.028(2) Uani 1 1 d .
C11 C 0.0208(14) 0.9934(6) 0.6498(6) 0.030(2) Uani 1 1 d .
C12 C -0.0639(16) 1.0075(6) 0.5895(6) 0.035(3) Uani 1 1 d .
C13 C -0.1674(15) 0.9605(7) 0.5616(5) 0.037(3) Uani 1 1 d .
C14 C -0.1787(15) 0.8997(7) 0.5935(6) 0.036(3) Uani 1 1 d .
C15 C -0.0907(14) 0.8883(5) 0.6549(6) 0.029(2) Uani 1 1 d .
C16 C 0.5647(14) 0.8999(4) 1.1064(4) 0.021(2) Uani 1 1 d .
C17 C 0.6704(12) 0.8656(5) 1.1530(5) 0.019(2) Uani 1 1 d .
C18 C 0.6544(14) 0.8728(5) 1.2220(5) 0.025(2) Uani 1 1 d .
H18 H 0.7283 0.8518 1.2540 0.031 Uiso 1 1 calc R
C19 C 0.5329(14) 0.9097(5) 1.2445(5) 0.026(2) Uani 1 1 d .
H19 H 0.5203 0.9122 1.2916 0.032 Uiso 1 1 calc R
C20 C 0.4275(15) 0.9438(5) 1.1982(5) 0.029(2) Uani 1 1 d .
H20 H 0.3479 0.9716 1.2142 0.034 Uiso 1 1 calc R
C21 C 0.4398(14) 0.9368(5) 1.1271(5) 0.025(2) Uani 1 1 d .
H21 H 0.3646 0.9568 1.0950 0.030 Uiso 1 1 calc R
C22 C 0.7962(14) 0.8219(5) 1.1282(5) 0.027(2) Uani 1 1 d .
H22A H 0.8832 0.8172 1.1644 0.032 Uiso 1 1 calc R
H22B H 0.7518 0.7769 1.1181 0.032 Uiso 1 1 calc R
C23 C 0.9561(16) 0.7982(7) 1.0367(7) 0.041(3) Uani 1 1 d .
H23A H 1.0514 0.7895 1.0670 0.061 Uiso 1 1 calc R
H23B H 0.9864 0.8146 0.9930 0.061 Uiso 1 1 calc R
H23C H 0.8953 0.7568 1.0298 0.061 Uiso 1 1 calc R
C24 C 0.9606(14) 0.9085(6) 1.0863(7) 0.036(3) Uani 1 1 d .
H24A H 0.8956 0.9435 1.1046 0.054 Uiso 1 1 calc R
H24B H 1.0073 0.9254 1.0460 0.054 Uiso 1 1 calc R
H24C H 1.0450 0.8956 1.1207 0.054 Uiso 1 1 calc R
C25 C 0.5460(13) 0.7875(5) 0.9818(5) 0.025(2) Uani 1 1 d .
C26 C 0.6214(12) 0.7482(6) 0.9363(5) 0.022(2) Uani 1 1 d .
C27 C 0.5779(16) 0.6827(6) 0.9202(5) 0.032(3) Uani 1 1 d .
C28 C 0.4522(15) 0.6569(6) 0.9482(5) 0.030(3) Uani 1 1 d .
C29 C 0.3712(15) 0.6927(6) 0.9924(6) 0.034(3) Uani 1 1 d .
C30 C 0.4162(13) 0.7569(5) 1.0087(5) 0.023(2) Uani 1 1 d .
Bi1 Bi 0.16244(5) 0.924495(19) 0.788009(18) 0.02074(12) Uani 1 1 d .
Bi2 Bi 0.62283(5) 0.895660(19) 0.998550(18) 0.02100(12) Uani 1 1 d .
F1 F 0.1204(10) 1.0421(4) 0.6766(4) 0.046(2) Uani 1 1 d .
F2 F -0.0459(12) 1.0663(4) 0.5584(4) 0.058(2) Uani 1 1 d .
F3 F -0.2464(11) 0.9719(5) 0.5033(3) 0.062(3) Uani 1 1 d .
F4 F -0.2752(10) 0.8531(4) 0.5662(4) 0.057(2) Uani 1 1 d .
F5 F -0.1128(10) 0.8288(4) 0.6844(4) 0.0461(19) Uani 1 1 d .
F6 F 0.7379(9) 0.7748(4) 0.9047(3) 0.0413(18) Uani 1 1 d .
F7 F 0.6650(11) 0.6473(4) 0.8805(4) 0.054(2) Uani 1 1 d .
F8 F 0.4062(11) 0.5931(4) 0.9325(4) 0.052(2) Uani 1 1 d .
F9 F 0.2427(9) 0.6658(4) 1.0197(4) 0.0453(19) Uani 1 1 d .
F10 F 0.3366(8) 0.7887(3) 1.0550(3) 0.0356(16) Uani 1 1 d .
Br1 Br -0.11051(14) 0.93332(6) 0.85258(6) 0.0334(3) Uani 1 1 d .
Br2 Br 0.31107(15) 0.93161(6) 0.95506(5) 0.0311(3) Uani 1 1 d .
N1 N 0.3751(11) 0.8802(5) 0.7152(5) 0.033(2) Uani 1 1 d .
N2 N 0.8594(11) 0.8487(5) 1.0673(5) 0.0256(19) Uani 1 1 d .

loop_
_atom_site_aniso_label
_atom_site_aniso_U_11
_atom_site_aniso_U_22
_atom_site_aniso_U_33
_atom_site_aniso_U_23
_atom_site_aniso_U_13
_atom_site_aniso_U_12
C1 0.062(10) 0.031(6) 0.033(6) -0.002(5) 0.007(6) -0.009(7)
C2 0.043(7) 0.022(5) 0.031(5) -0.003(4) 0.003(5) 0.000(5)
C3 0.032(7) 0.027(6) 0.050(7) -0.010(5) -0.005(6) 0.014(6)
C4 0.050(9) 0.022(6) 0.070(9) -0.007(6) -0.001(8) 0.009(6)
C5 0.044(9) 0.031(7) 0.071(9) 0.021(7) 0.000(7) 0.003(7)
C6 0.038(7) 0.025(5) 0.035(6) 0.009(5) 0.015(5) 0.003(5)
C7 0.042(8) 0.041(7) 0.032(6) -0.010(5) 0.016(6) 0.004(6)
C8 0.054(10) 0.054(9) 0.060(9) -0.011(7) 0.026(8) -0.007(8)
C9 0.013(6) 0.059(9) 0.069(9) -0.011(8) 0.000(6) -0.009(6)
C10 0.035(7) 0.023(5) 0.027(5) 0.000(4) 0.007(5) -0.004(5)
C11 0.027(6) 0.024(5) 0.038(6) -0.001(5) 0.002(5) 0.004(5)
C12 0.040(7) 0.034(6) 0.031(6) 0.002(5) 0.006(5) 0.009(6)
C13 0.034(7) 0.053(8) 0.023(5) -0.009(5) -0.006(5) 0.027(7)
C14 0.026(6) 0.040(7) 0.039(6) -0.013(5) -0.009(5) -0.007(6)
C15 0.027(6) 0.021(5) 0.038(6) -0.004(4) -0.001(5) 0.005(5)
C16 0.038(6) 0.009(4) 0.016(4) 0.002(3) 0.008(4) 0.006(5)
C17 0.018(5) 0.015(4) 0.024(5) 0.000(4) -0.006(4) -0.008(4)
C18 0.025(6) 0.027(5) 0.022(5) 0.002(4) -0.009(4) 0.002(5)
C19 0.033(6) 0.026(5) 0.021(5) -0.002(4) 0.006(5) 0.001(5)
C20 0.036(7) 0.023(5) 0.028(5) -0.005(4) 0.010(5) -0.001(5)
C21 0.025(6) 0.021(5) 0.031(5) 0.001(4) 0.010(5) -0.004(5)
C22 0.025(6) 0.021(5) 0.034(5) -0.004(4) 0.002(5) 0.005(5)
C23 0.034(7) 0.038(7) 0.052(7) -0.008(6) 0.009(6) 0.015(6)
C24 0.017(6) 0.037(7) 0.053(7) -0.003(6) -0.004(5) -0.007(5)
C25 0.017(5) 0.026(5) 0.029(5) 0.007(4) -0.006(4) -0.009(5)
C26 0.010(5) 0.036(6) 0.020(4) -0.002(4) -0.003(4) -0.004(5)
C27 0.043(7) 0.038(6) 0.015(4) -0.012(4) -0.002(5) 0.002(6)
C28 0.039(7) 0.022(5) 0.028(5) -0.004(4) -0.003(5) -0.009(5)
C29 0.032(7) 0.032(6) 0.040(6) 0.003(5) 0.008(5) -0.014(6)
C30 0.022(5) 0.024(5) 0.025(5) -0.001(4) 0.002(4) -0.004(5)
Bi1 0.0213(2) 0.0210(2) 0.01955(18) -0.00302(14) -0.00009(14) -0.00111(17)
Bi2 0.0226(2) 0.0203(2) 0.02057(19) 0.00233(14) 0.00440(15) -0.00154(17)
F1 0.059(5) 0.031(4) 0.046(4) 0.008(3) -0.013(4) -0.013(4)
F2 0.072(6) 0.054(5) 0.047(4) 0.018(4) -0.004(4) 0.020(5)
F3 0.083(7) 0.069(6) 0.030(4) -0.008(4) -0.022(4) 0.025(5)
F4 0.053(5) 0.057(5) 0.054(4) -0.032(4) -0.028(4) 0.002(5)
F5 0.053(5) 0.028(4) 0.055(4) -0.004(3) -0.010(4) -0.012(4)
F6 0.037(4) 0.050(4) 0.039(4) -0.014(3) 0.016(3) -0.005(4)
F7 0.072(6) 0.054(5) 0.035(4) -0.028(4) 0.006(4) -0.005(5)
F8 0.070(6) 0.030(4) 0.055(5) -0.017(3) 0.007(4) -0.024(4)
F9 0.044(5) 0.042(4) 0.052(4) 0.004(3) 0.016(4) -0.021(4)
F10 0.032(4) 0.034(4) 0.043(4) -0.004(3) 0.018(3) 0.003(3)
Br1 0.0249(6) 0.0332(6) 0.0425(6) -0.0064(5) 0.0061(5) 0.0032(5)
Br2 0.0320(6) 0.0334(6) 0.0265(5) 0.0049(4) -0.0047(5) 0.0031(5)
N1 0.019(5) 0.039(6) 0.041(5) -0.010(4) 0.008(4) 0.004(5)
N2 0.019(5) 0.025(4) 0.032(5) -0.003(4) 0.001(4) -0.003(4)

loop_
_atom_type_symbol
_atom_type_description
_atom_type_scat_dispersion_real
_atom_type_scat_dispersion_imag
_atom_type_scat_source
C C 0.0033 0.0016 'International Tables Vol C Tables 4.2.6.8 and 6.1.1.4'
H H 0.0000 0.0000 'International Tables Vol C Tables 4.2.6.8 and 6.1.1.4'
Bi Bi -4.1077 10.2566 'International Tables Vol C Tables 4.2.6.8 and 6.1.1.4'
F F 0.0171 0.0103 'International Tables Vol C Tables 4.2.6.8 and 6.1.1.4'
Br Br -0.2901 2.4595 'International Tables Vol C Tables 4.2.6.8 and 6.1.1.4'
N N 0.0061 0.0033 'International Tables Vol C Tables 4.2.6.8 and 6.1.1.4'

loop_
_geom_angle_atom_site_label_1
_geom_angle_atom_site_label_2
_geom_angle_atom_site_label_3
_geom_angle
C6 C1 C2 120.7(12)
C6 C1 Bi1 123.7(9)
C2 C1 Bi1 115.6(9)
C1 C2 C3 117.2(12)
C1 C2 C7 121.2(11)
C3 C2 C7 121.2(11)
C4 C3 C2 120.6(12)
C4 C3 H3 119.7
C2 C3 H3 119.7
C5 C4 C3 119.6(12)
C5 C4 H4 120.2
C3 C4 H4 120.2
C4 C5 C6 121.3(13)
C4 C5 H5 119.4
C6 C5 H5 119.4
C1 C6 C5 120.4(12)
C1 C6 H6 119.8
C5 C6 H6 119.8
N1 C7 C2 110.4(9)
N1 C7 H7A 109.6
C2 C7 H7A 109.6
N1 C7 H7B 109.6
C2 C7 H7B 109.6
H7A C7 H7B 108.1
N1 C8 H8A 109.5
N1 C8 H8B 109.5
H8A C8 H8B 109.5
N1 C8 H8C 109.5
H8A C8 H8C 109.5
H8B C8 H8C 109.5
N1 C9 H9A 109.5
N1 C9 H9B 109.5
H9A C9 H9B 109.5
N1 C9 H9C 109.5
H9A C9 H9C 109.5
H9B C9 H9C 109.5
C15 C10 C11 116.9(11)
C15 C10 Bi1 126.9(8)
C11 C10 Bi1 116.2(8)
F1 C11 C12 116.9(10)
F1 C11 C10 119.7(10)
C12 C11 C10 123.4(11)
F2 C12 C13 120.7(11)
F2 C12 C11 120.6(12)
C13 C12 C11 118.7(11)
F3 C13 C12 120.0(13)
F3 C13 C14 120.6(13)
C12 C13 C14 119.2(10)
F4 C14 C13 120.0(11)
F4 C14 C15 120.5(12)
C13 C14 C15 119.5(11)
C10 C15 F5 121.8(10)
C10 C15 C14 122.2(11)
F5 C15 C14 116.1(10)
C21 C16 C17 121.9(9)
C21 C16 Bi2 122.8(7)
C17 C16 Bi2 115.2(7)
C18 C17 C16 118.8(10)
C18 C17 C22 121.0(9)
C16 C17 C22 120.2(9)
C19 C18 C17 120.8(10)
C19 C18 H18 119.6
C17 C18 H18 119.6
C18 C19 C20 120.5(10)
C18 C19 H19 119.8
C20 C19 H19 119.8
C19 C20 C21 120.0(10)
C19 C20 H20 120.0
C21 C20 H20 120.0
C16 C21 C20 117.9(10)
C16 C21 H21 121.1
C20 C21 H21 121.1
N2 C22 C17 112.3(9)
N2 C22 H22A 109.1
C17 C22 H22A 109.1
N2 C22 H22B 109.1
C17 C22 H22B 109.1
H22A C22 H22B 107.9
N2 C23 H23A 109.5
N2 C23 H23B 109.5
H23A C23 H23B 109.5
N2 C23 H23C 109.5
H23A C23 H23C 109.5
H23B C23 H23C 109.5
N2 C24 H24A 109.5
N2 C24 H24B 109.5
H24A C24 H24B 109.5
N2 C24 H24C 109.5
H24A C24 H24C 109.5
H24B C24 H24C 109.5
C26 C25 C30 114.7(10)
C26 C25 Bi2 119.3(7)
C30 C25 Bi2 125.7(8)
F6 C26 C27 117.7(10)
F6 C26 C25 118.7(10)
C27 C26 C25 123.5(10)
F7 C27 C28 122.6(11)
F7 C27 C26 119.1(11)
C28 C27 C26 118.2(10)
C27 C28 C29 121.5(11)
C27 C28 F8 119.2(11)
C29 C28 F8 119.3(11)
C28 C29 F9 120.6(11)
C28 C29 C30 119.9(11)
F9 C29 C30 119.5(11)
F10 C30 C29 117.3(10)
F10 C30 C25 120.4(10)
C29 C30 C25 122.2(11)
C1 Bi1 C10 95.3(4)
C1 Bi1 N1 72.5(4)
C10 Bi1 N1 84.5(4)
C1 Bi1 Br1 91.0(4)
C10 Bi1 Br1 88.4(3)
N1 Bi1 Br1 161.3(2)
C16 Bi2 C25 95.2(4)
C16 Bi2 N2 74.2(4)
C25 Bi2 N2 85.9(3)
C16 Bi2 Br2 90.2(3)
C25 Bi2 Br2 87.0(3)
N2 Bi2 Br2 162.2(2)
C8 N1 C7 110.7(10)
C8 N1 C9 109.4(11)
C7 N1 C9 111.2(11)
C8 N1 Bi1 116.5(8)
C7 N1 Bi1 104.3(7)
C9 N1 Bi1 104.5(7)
C22 N2 C23 110.3(9)
C22 N2 C24 109.1(9)
C23 N2 C24 108.9(10)
C22 N2 Bi2 104.5(6)
C23 N2 Bi2 119.1(7)
C24 N2 Bi2 104.5(7)

loop_
_geom_bond_atom_site_label_1
_geom_bond_atom_site_label_2
_geom_bond_distance
C1 C6 1.371(16)
C1 C2 1.418(17)
C1 Bi1 2.250(13)
C2 C3 1.419(16)
C2 C7 1.490(16)
C3 C4 1.396(19)
C3 H3 0.9500
C4 C5 1.364(19)
C4 H4 0.9500
C5 C6 1.375(17)
C5 H5 0.9500
C6 H6 0.9500
C7 N1 1.472(16)
C7 H7A 0.9900
C7 H7B 0.9900
C8 N1 1.453(18)
C8 H8A 0.9800
C8 H8B 0.9800
C8 H8C 0.9800
C9 N1 1.491(16)
C9 H9A 0.9800
C9 H9B 0.9800
C9 H9C 0.9800
C10 C15 1.340(16)
C10 C11 1.373(15)
C10 Bi1 2.352(11)
C11 F1 1.369(14)
C11 C12 1.368(16)
C12 F2 1.343(14)
C12 C13 1.371(19)
C13 F3 1.305(13)
C13 C14 1.378(19)
C14 F4 1.325(14)
C14 C15 1.391(16)
C15 F5 1.345(13)
C16 C21 1.383(15)
C16 C17 1.409(14)
C16 Bi2 2.233(9)
C17 C18 1.391(14)
C17 C22 1.496(15)
C18 C19 1.374(16)
C18 H18 0.9500
C19 C20 1.401(16)
C19 H19 0.9500
C20 C21 1.426(14)
C20 H20 0.9500
C21 H21 0.9500
C22 N2 1.462(14)
C22 H22A 0.9900
C22 H22B 0.9900
C23 N2 1.464(14)
C23 H23A 0.9800
C23 H23B 0.9800
C23 H23C 0.9800
C24 N2 1.503(15)
C24 H24A 0.9800
C24 H24B 0.9800
C24 H24C 0.9800
C25 C26 1.393(15)
C25 C30 1.405(14)
C25 Bi2 2.277(11)
C26 F6 1.326(12)
C26 C27 1.390(16)
C27 F7 1.330(13)
C27 C28 1.347(17)
C28 C29 1.363(17)
C28 F8 1.363(13)
C29 F9 1.368(13)
C29 C30 1.370(16)
C30 F10 1.346(12)
Bi1 N1 2.563(9)
Bi1 Br1 2.7466(17)
Bi2 N2 2.511(9)
Bi2 Br2 2.8070(16)

loop_
_geom_torsion_atom_site_label_1
_geom_torsion_atom_site_label_2
_geom_torsion_atom_site_label_3
_geom_torsion_atom_site_label_4
_geom_torsion
C6 C1 C2 C3 2(2)
Bi1 C1 C2 C3 -178.1(9)
C6 C1 C2 C7 174.1(13)
Bi1 C1 C2 C7 -5.7(16)
C1 C2 C3 C4 -3(2)
C7 C2 C3 C4 -175.8(12)
C2 C3 C4 C5 1(2)
C3 C4 C5 C6 3(2)
C2 C1 C6 C5 2(2)
Bi1 C1 C6 C5 -178.0(11)
C4 C5 C6 C1 -4(2)
C1 C2 C7 N1 36.1(17)
C3 C2 C7 N1 -151.8(12)
C15 C10 C11 F1 -179.6(11)
Bi1 C10 C11 F1 0.6(15)
C15 C10 C11 C12 1.5(19)
Bi1 C10 C11 C12 -178.3(9)
F1 C11 C12 F2 1.2(17)
C10 C11 C12 F2 -179.8(11)
F1 C11 C12 C13 -178.8(11)
C10 C11 C12 C13 0.2(19)
F2 C12 C13 F3 1.9(18)
C11 C12 C13 F3 -178.1(11)
F2 C12 C13 C14 177.6(11)
C11 C12 C13 C14 -2.4(18)
F3 C13 C14 F4 -2.6(19)
C12 C13 C14 F4 -178.3(11)
F3 C13 C14 C15 178.6(11)
C12 C13 C14 C15 3.0(19)
C11 C10 C15 F5 -179.5(11)
Bi1 C10 C15 F5 0.3(17)
C11 C10 C15 C14 -0.9(18)
Bi1 C10 C15 C14 178.9(9)
F4 C14 C15 C10 180.0(12)
C13 C14 C15 C10 -1(2)
F4 C14 C15 F5 -1.4(18)
C13 C14 C15 F5 177.4(11)
C21 C16 C17 C18 -4.3(16)
Bi2 C16 C17 C18 172.0(8)
C21 C16 C17 C22 175.1(10)
Bi2 C16 C17 C22 -8.6(12)
C16 C17 C18 C19 3.3(16)
C22 C17 C18 C19 -176.0(10)
C17 C18 C19 C20 -3.3(17)
C18 C19 C20 C21 4.0(17)
C17 C16 C21 C20 4.9(16)
Bi2 C16 C21 C20 -171.0(8)
C19 C20 C21 C16 -4.8(16)
C18 C17 C22 N2 -145.0(10)
C16 C17 C22 N2 35.6(14)
C30 C25 C26 F6 175.1(9)
Bi2 C25 C26 F6 1.1(12)
C30 C25 C26 C27 -2.8(15)
Bi2 C25 C26 C27 -176.8(8)
F6 C26 C27 F7 7.6(15)
C25 C26 C27 F7 -174.5(10)
F6 C26 C27 C28 -175.1(10)
C25 C26 C27 C28 2.8(16)
F7 C27 C28 C29 175.5(11)
C26 C27 C28 C29 -1.7(18)
F7 C27 C28 F8 -3.7(17)
C26 C27 C28 F8 179.2(10)
C27 C28 C29 F9 179.3(11)
F8 C28 C29 F9 -1.6(18)
C27 C28 C29 C30 0.8(19)
F8 C28 C29 C30 180.0(11)
C28 C29 C30 F10 -176.9(10)
F9 C29 C30 F10 4.6(16)
C28 C29 C30 C25 -0.9(18)
F9 C29 C30 C25 -179.4(10)
C26 C25 C30 F10 177.7(9)
Bi2 C25 C30 F10 -8.7(14)
C26 C25 C30 C29 1.8(16)
Bi2 C25 C30 C29 175.4(9)
C6 C1 Bi1 C10 -111.1(12)
C2 C1 Bi1 C10 68.8(11)
C6 C1 Bi1 N1 166.4(13)
C2 C1 Bi1 N1 -13.7(9)
C6 C1 Bi1 Br1 -22.6(12)
C2 C1 Bi1 Br1 157.3(10)
C15 C10 Bi1 C1 20.0(11)
C11 C10 Bi1 C1 -160.2(9)
C15 C10 Bi1 N1 91.8(11)
C11 C10 Bi1 N1 -88.4(9)
C15 C10 Bi1 Br1 -70.9(11)
C11 C10 Bi1 Br1 108.9(9)
C21 C16 Bi2 C25 -109.8(9)
C17 C16 Bi2 C25 74.0(8)
C21 C16 Bi2 N2 166.0(10)
C17 C16 Bi2 N2 -10.2(7)
C21 C16 Bi2 Br2 -22.8(9)
C17 C16 Bi2 Br2 161.0(7)
C26 C25 Bi2 C16 -149.3(8)
C30 C25 Bi2 C16 37.4(9)
C26 C25 Bi2 N2 -75.6(8)
C30 C25 Bi2 N2 111.1(9)
C26 C25 Bi2 Br2 120.7(8)
C30 C25 Bi2 Br2 -52.6(9)
C2 C7 N1 C8 -167.9(11)
C2 C7 N1 C9 70.3(13)
C2 C7 N1 Bi1 -41.8(11)
C1 Bi1 N1 C8 152.8(11)
C10 Bi1 N1 C8 55.4(10)
Br1 Bi1 N1 C8 123.5(10)
C1 Bi1 N1 C7 30.4(8)
C10 Bi1 N1 C7 -67.0(8)
Br1 Bi1 N1 C7 1.2(13)
C1 Bi1 N1 C9 -86.4(9)
C10 Bi1 N1 C9 176.2(9)
Br1 Bi1 N1 C9 -115.7(9)
C17 C22 N2 C23 -168.0(10)
C17 C22 N2 C24 72.4(11)
C17 C22 N2 Bi2 -38.9(10)
C16 Bi2 N2 C22 26.7(6)
C25 Bi2 N2 C22 -69.9(7)
Br2 Bi2 N2 C22 -3.1(12)
C16 Bi2 N2 C23 150.3(9)
C25 Bi2 N2 C23 53.6(9)
Br2 Bi2 N2 C23 120.4(9)
C16 Bi2 N2 C24 -87.9(7)
C25 Bi2 N2 C24 175.4(7)
Br2 Bi2 N2 C24 -117.8(8)
